data_1574853
loop_
_publ_author_name
'Nguyen, Tri Minh'
'Tawfik, Sherif Abdulkader'
'Tran, Truyen'
'Gupta, Sunil'
'Rana, Santu'
'Venkatesh, Svetha'

_publ_section_title
;
 The search for superionic solid-state electrolytes using a
 physics-informed generative model.
;
_journal_issue 17
_journal_name_full 'Materials horizons'
_journal_page_first 6945
_journal_page_last 6955
_journal_paper_doi 10.1039/d5mh00767d
_journal_volume 12
_journal_year 2025
_chemical_formula_structural LiBr
_chemical_formula_sum 'Br18 Li18'
_space_group_IT_number 1
_space_group_name_Hall 'P 1'
_space_group_name_H-M_alt 'P 1'
_symmetry_Int_Tables_number 1
_symmetry_space_group_name_H-M 'P 1'
_audit_update_record
;
2025-04-08 deposited with the CCDC.	2025-06-06 downloaded from the CCDC.
;
_cell_angle_alpha 90.00743816
_cell_angle_beta 89.99210822
_cell_angle_gamma 120.00312255
_cell_formula_units_Z 18
_cell_length_a 11.54482368
_cell_length_b 11.54484693
_cell_length_c 7.91932462
_cell_volume 914.072
_cod_data_source_file d5mh00767d2.cif
_cod_data_source_block LiBr_CCDC2
_cod_depositor_comments 'Adding full bibliography for 1574820--1574854.cif.'
_cod_original_cell_volume 914.07238761
_cod_original_formula_sum 'Li18 Br18'
_cod_database_code 1574853

loop_
_symmetry_equiv_pos_site_id
_symmetry_equiv_pos_as_xyz
1 'x, y, z'

loop_
_atom_site_type_symbol
_atom_site_label
_atom_site_symmetry_multiplicity
_atom_site_fract_x
_atom_site_fract_y
_atom_site_fract_z
_atom_site_occupancy
Li Li0 1 0.07364705 0.53531121 0.47642799 1
Li Li1 1 0.07366177 0.53832905 0.97641833 1
Li Li2 1 0.79802685 0.59302340 0.64308855 1
Li Li3 1 0.79502166 0.20198593 0.64310376 1
Li Li4 1 0.13134925 0.87164695 0.80977104 1
Li Li5 1 0.46468050 0.53831229 0.47643379 1
Li Li6 1 0.79500670 0.59300775 0.14308373 1
Li Li7 1 0.79801900 0.20498227 0.14310436 1
Li Li8 1 0.46167214 -0.07365912 0.47640795 1
Li Li9 1 0.46168414 0.53531370 0.97643207 1
Li Li10 1 0.40698129 0.20197588 0.14308432 1
Li Li11 1 0.40699565 0.20499582 0.64307666 1
Li Li12 1 0.12833645 0.25966939 0.80974958 1
Li Li13 1 0.12835346 0.86865392 0.30976653 1
Li Li14 1 0.46469319 -0.07364608 0.97641630 1
Li Li15 1 0.13135781 0.25968786 0.30975972 1
Li Li16 1 0.74031094 0.86863923 0.80974853 1
Li Li17 1 0.74032488 0.87166210 0.30974012 1
Br Br18 1 0.54471980 0.45247644 0.21559739 1
Br Br19 1 0.54472173 0.09226824 0.71564838 1
Br Br20 1 0.88085649 0.12194697 0.38226838 1
Br Br21 1 0.24106468 0.11913237 0.38232359 1
Br Br22 1 0.21420100 0.42560254 0.54899517 1
Br Br23 1 0.54753760 0.09226937 0.21565071 1
Br Br24 1 0.24106553 0.12194482 0.88232079 1
Br Br25 1 0.88086871 0.75893579 0.88232632 1
Br Br26 1 0.90773318 0.45528098 0.21566372 1
Br Br27 1 0.90772984 0.45246429 0.71566676 1
Br Br28 1 0.87804994 0.11913949 0.88226751 1
Br Br29 1 0.87805441 0.75893861 0.38232151 1
Br Br30 1 0.57439512 0.78861136 0.54898401 1
Br Br31 1 0.57439316 0.78579221 0.04898657 1
Br Br32 1 0.54752435 0.45528037 0.71559538 1
Br Br33 1 0.21419166 0.78861431 0.04893291 1
Br Br34 1 0.21138472 0.78581254 0.54893194 1
Br Br35 1 0.21138534 0.42559774 0.04898949 1
